data_2103341
loop_
_publ_author_name
'Marsh, Richard E.'

_publ_section_title
;
 The space groups of point group <i>C</i>~3~: some corrections, some
 comments
;
_journal_issue 5
_journal_name_full 'Acta Crystallographica Section B'
_journal_page_first 893
_journal_page_last 899
_journal_paper_doi 10.1107/S0108768102011758
_journal_volume 58
_journal_year 2002
_chemical_formula_moiety 'C18 H60 Al3 P3 Si6'
_chemical_formula_sum 'C18 H60 Al3 P3 Si6'
_symmetry_cell_setting hexagonal
_symmetry_space_group_name_H-M 'P 63/m'
_cell_angle_alpha 90.00
_cell_angle_beta 90.00
_cell_angle_gamma 120.00
_cell_formula_units_Z 2
_cell_length_a 11.8152
_cell_length_b 11.8152
_cell_length_c 16.7019
_cell_volume 2019.197
_cod_data_source_file bk0117.cif
_cod_data_source_block HILVIH
_cod_depositor_comments
;
 Adding the _cell_formula_units_Z and _chemical_formula_moiety data items
 after consulting the original publication.

 Antanas Vaitkus,
 2017-08-03
;
_cod_original_formula_sum 'C18 H60 P3 Al3 Si6'
_cod_database_code 2103341

loop_
_atom_site_label
_atom_site_fract_x
_atom_site_fract_y
_atom_site_fract_z
Al 0.65959 0.12069 0.25
P 0.46770 0.14032 0.25
Si 0.35500 0.02739 0.14050
C1 0.4565 0.1192 0.0537
C2 0.3308 -0.1390 0.1402
C3 0.1942 0.0154 0.1368
H1 0.657 0.046 0.323
H3 0.470 0.208 0.054
H4 0.540 0.125 0.058
H5 0.415 0.078 0.005
H6 0.414 -0.134 0.144
H7 0.277 -0.187 0.185
H8 0.288 -0.182 0.092
H9 0.142 -0.034 0.184
H10 0.204 0.101 0.138
H11 0.148 -0.030 0.090
